data_7128415
loop_
_publ_author_name
'Berdiell, Izar Capel'
'Kulmaczewski, Rafal'
'Shahid, Namrah'
'Cespedes, Oscar'
'Halcrow, Malcolm A.'

_publ_section_title
;
 The number and shape of lattice solvent molecules controls spin-crossover
 in an isomorphous series of crystalline solvate salts.
;
_journal_issue 53
_journal_name_full 'Chemical communications (Cambridge, England)'
_journal_page_first 6566
_journal_page_last 6569
_journal_paper_doi 10.1039/d1cc02624k
_journal_volume 57
_journal_year 2021
_chemical_formula_moiety 'C26 H24 Fe N12 O2, 0.9(B F4), 1.1(Cl O4), C3 H5 N'
_chemical_formula_sum 'C29 H29 B0.9 Cl1.1 F3.6 Fe N13 O6.4'
_chemical_formula_weight 835.02
_chemical_name_systematic
;
Bis-[N-(2,6-di{pyrazol-1-yl}pyrid-4-yl)acetamide]iron(II)
tetrafluoroborate(2/0.9) perchlorate(2/1.1) propionitrile 
solvate
;
_space_group_crystal_system triclinic
_space_group_IT_number 2
_space_group_name_Hall '-P 1'
_space_group_name_H-M_alt 'P -1'
_atom_sites_solution_hydrogens geom
_audit_creation_date 2020-07-21
_audit_creation_method
;
Olex2 1.3
(compiled 2020.06.28 svn.raecde09e for OlexSys, GUI svn.r6132)
;
_cell_angle_alpha 84.076(3)
_cell_angle_beta 80.160(3)
_cell_angle_gamma 81.045(3)
_cell_formula_units_Z 2
_cell_length_a 8.2960(2)
_cell_length_b 12.6295(5)
_cell_length_c 18.0010(7)
_cell_measurement_reflns_used 7445
_cell_measurement_temperature 250(2)
_cell_measurement_theta_max 73.12
_cell_measurement_theta_min 4.17
_cell_volume 1829.95(11)
_computing_cell_refinement 'CrysAlisPro, Agilent Technologies'
_computing_data_collection 'CrysAlisPro, Agilent Technologies'
_computing_data_reduction 'CrysAlisPro, Agilent Technologies'
_computing_molecular_graphics 'XSEED (Barbour, 2001)'
_computing_publication_material 'Olex2 1.3 (Dolomanov et al., 2009)'
_computing_structure_refinement 'SHELXL 2018/3 (Sheldrick, 2015)'
_computing_structure_solution 'SHELXS (Sheldrick, 2015)'
_diffrn_ambient_environment N~2~
_diffrn_ambient_temperature 250(2)
_diffrn_detector 'CCD plate'
_diffrn_detector_area_resol_mean 5.3095
_diffrn_measured_fraction_theta_full 0.947
_diffrn_measured_fraction_theta_max 0.930
_diffrn_measurement_device_type 'SuperNova, Dual, Cu at zero, Atlas'
_diffrn_measurement_method '\w scans'
_diffrn_radiation_monochromator mirror
_diffrn_radiation_probe x-ray
_diffrn_radiation_type CuK\a
_diffrn_radiation_wavelength 1.54184
_diffrn_reflns_av_R_equivalents 0.0294
_diffrn_reflns_av_unetI/netI 0.0373
_diffrn_reflns_Laue_measured_fraction_full 0.947
_diffrn_reflns_Laue_measured_fraction_max 0.930
_diffrn_reflns_limit_h_max 9
_diffrn_reflns_limit_h_min -6
_diffrn_reflns_limit_k_max 15
_diffrn_reflns_limit_k_min -15
_diffrn_reflns_limit_l_max 21
_diffrn_reflns_limit_l_min -22
_diffrn_reflns_number 14861
_diffrn_reflns_point_group_measured_fraction_full 0.947
_diffrn_reflns_point_group_measured_fraction_max 0.930
_diffrn_reflns_theta_full 72.000
_diffrn_reflns_theta_max 73.703
_diffrn_reflns_theta_min 3.554
_diffrn_source 'micro-focus sealed X-ray tube'
_diffrn_source_type 'SuperNova (Cu) X-ray Source'
_exptl_absorpt_coefficient_mu 4.756
_exptl_absorpt_correction_T_max 1.000
_exptl_absorpt_correction_T_min 0.827
_exptl_absorpt_correction_type multi-scan
_exptl_absorpt_process_details
;
CrysAlisPro, Agilent Technologies,
Version 1.171.36.24 (release 03-12-2012 CrysAlis171 .NET)
Empirical absorption correction using spherical harmonics,
 implemented in SCALE3 ABSPACK scaling algorithm.
;
_exptl_crystal_colour yellow
_exptl_crystal_density_diffrn 1.515
_exptl_crystal_density_method 'not measured'
_exptl_crystal_description lath
_exptl_crystal_F_000 854
_exptl_crystal_size_max 0.27
_exptl_crystal_size_mid 0.25
_exptl_crystal_size_min 0.15
_refine_diff_density_max 0.788
_refine_diff_density_min -1.376
_refine_diff_density_rms 0.079
_refine_ls_extinction_method none
_refine_ls_goodness_of_fit_ref 1.089
_refine_ls_hydrogen_treatment constr
_refine_ls_matrix_type full
_refine_ls_number_parameters 497
_refine_ls_number_reflns 6892
_refine_ls_number_restraints 83
_refine_ls_restrained_S_all 1.120
_refine_ls_R_factor_all 0.0809
_refine_ls_R_factor_gt 0.0727
_refine_ls_shift/su_max 0.000
_refine_ls_shift/su_mean 0.000
_refine_ls_structure_factor_coef Fsqd
_refine_ls_weighting_details 'w=1/[\s^2^(Fo^2^)+(0.1154P)^2^+2.1637P] where P=(Fo^2^+2Fc^2^)/3'
_refine_ls_weighting_scheme calc
_refine_ls_wR_factor_gt 0.2001
_refine_ls_wR_factor_ref 0.2078
_reflns_Friedel_coverage 0.000
_reflns_number_gt 5901
_reflns_number_total 6892
_reflns_threshold_expression 'I > 2\s(I)'
_cod_data_source_file d1cc02624k10.cif
_cod_data_source_block etcnmaht
_cod_depositor_comments 'Adding full bibliography for 7128414--7128431.cif.'
_cod_original_formula_sum 'C29 H29 B0.90 Cl1.10 F3.60 Fe N13 O6.40'
_cod_database_code 7128415
_shelx_shelxl_version_number 2018/3
_shelx_space_group_comment
;
The symmetry employed for this shelxl refinement is uniquely defined
by the following loop, which should always be used as a source of
symmetry information in preference to the above space-group names.
They are only intended as comments.
;
_olex2_refinement_description
;
1. Fixed Uiso
 At 1.2 times of:
  All C(H) groups, All C(H,H) groups, All N(H) groups
 At 1.5 times of:
  All C(H,H,H) groups
2. Restrained distances
 N14-C15A = N14-C15B
 1.32 with sigma of 0.01
 C15A-C16A = C15B-C16B
 1.39 with sigma of 0.01
 C16A-C17A = C16B-C17B
 1.37 with sigma of 0.01
 N13-C17A = N13-C17B
 1.36 with sigma of 0.01
 B42-F43 = B42-F44 = B42-F45 = B42-F46
 1.37 with sigma of 0.02
 B47-F48A = B47-F49A = B47-F50A = B47-F51A
 1.37 with sigma of 0.02
 B47-F48B = B47-F49B = B47-F50B = B47-F51B
 1.37 with sigma of 0.02
 F43-F44 = F43-F45 = F43-F46 = F44-F45 = F44-F46 = F45-F46
 2.24 with sigma of 0.02
 F48A-F49A = F48A-F50A = F48A-F51A = F49A-F50A = F49A-F51A = F50A-F51A
 2.24 with sigma of 0.02
 F48B-F49B = F48B-F50B = F48B-F51B = F49B-F50B = F49B-F51B = F50B-F51B
 2.24 with sigma of 0.02
 Cl42-O43 = Cl42-O44 = Cl42-O45 = Cl42-O46
 1.45 with sigma of 0.02
 Cl47-O48 = Cl47-O49 = Cl47-O50 = Cl47-O51
 1.45 with sigma of 0.02
 O43-O44 = O43-O45 = O43-O46 = O44-O45 = O44-O46 = O45-O46
 2.37 with sigma of 0.02
 O48-O49 = O48-O50 = O48-O51 = O49-O50 = O49-O51 = O50-O51
 2.37 with sigma of 0.02
 C52A-C53A = C52B-C53B
 1.51 with sigma of 0.02
 C53A-C54A = C53B-C54B
 1.48 with sigma of 0.02
 C54A-N55A = C54B-N55B
 1.15 with sigma of 0.02
 C52A-C54A = C52B-C54B
 2.44 with sigma of 0.02
 C53A-N55A = C53B-N55B
 2.63 with sigma of 0.02
3. Uiso/Uaniso restraints and constraints
B47 \\sim F48A \\sim F49A \\sim F50A \\sim F51A \\sim F48B \\sim F49B \\sim
F50B \\sim F51B: within 2A with sigma of 0.004 and sigma for terminal atoms of
0.002 within 2A
4. Others
 Fixed Sof: C15A(0.5) H15A(0.5) C16A(0.5) H16A(0.5) C17A(0.5) H17A(0.5)
 C15B(0.5) H15B(0.5) C16B(0.5) H16B(0.5) C17B(0.5) H17B(0.5) B42(0.49)
 F43(0.49) F44(0.49) F45(0.49) F46(0.49) Cl42(0.51) O43(0.51) O44(0.51)
 O45(0.51) O46(0.51) B47(0.41) F48A(0.21) F49A(0.21) F50A(0.21) F51A(0.21)
 F48B(0.2) F49B(0.2) F50B(0.2) F51B(0.2) Cl47(0.59) O48(0.59) O49(0.59)
 O50(0.59) O51(0.59) C53A(0.5) H53A(0.5) H53B(0.5) C52A(0.5) H52A(0.5)
 H52B(0.5) H52C(0.5) C54A(0.5) N55A(0.5) C52B(0.5) H52D(0.5) H52E(0.5)
 H52F(0.5) C53B(0.5) H53C(0.5) H53D(0.5) C54B(0.5) N55B(0.5)
5.a Secondary CH2 refined with riding coordinates:
 C53A(H53A,H53B), C53B(H53C,H53D)
5.b Me refined with riding coordinates:
 C52A(H52A,H52B,H52C), C52B(H52D,H52E,H52F)
5.c Aromatic/amide H refined with riding coordinates:
 C4(H4), C6(H6), C10(H10), C11(H11), C12(H12), C15A(H15A), C16A(H16A),
 C17A(H17A), C15B(H15B), C16B(H16B), C17B(H17B), N18(H18), C24(H24), C26(H26),
 C30(H30), C31(H31), C32(H32), C35(H35), C36(H36), C37(H37), N38(H38)
5.d Idealised Me refined as rotating group:
 C21(H21A,H21B,H21C), C41(H41A,H41B,H41C)
;
_olex2_submission_special_instructions 'No special instructions were received'

loop_
_space_group_symop_operation_xyz
'x, y, z'
'-x, -y, -z'

loop_
_atom_site_label
_atom_site_type_symbol
_atom_site_fract_x
_atom_site_fract_y
_atom_site_fract_z
_atom_site_U_iso_or_equiv
_atom_site_adp_type
_atom_site_occupancy
_atom_site_site_symmetry_order
_atom_site_calc_flag
_atom_site_refinement_flags_posn
_atom_site_refinement_flags_adp
_atom_site_refinement_flags_occupancy
_atom_site_disorder_assembly
_atom_site_disorder_group
Fe1 Fe 0.78103(7) 0.77382(4) 0.72545(3) 0.0369(2) Uani 1 1 d . . . . .
N2 N 0.8131(4) 0.6233(2) 0.67866(16) 0.0313(6) Uani 1 1 d . . . . .
C3 C 0.7883(4) 0.6160(3) 0.60815(19) 0.0317(7) Uani 1 1 d . . . . .
C4 C 0.8086(5) 0.5220(3) 0.5748(2) 0.0369(8) Uani 1 1 d . . . . .
H4 H 0.792676 0.520767 0.524432 0.044 Uiso 1 1 calc R U . . .
C5 C 0.8543(5) 0.4270(3) 0.6183(2) 0.0382(8) Uani 1 1 d . . . . .
C6 C 0.8788(5) 0.4319(3) 0.6925(2) 0.0389(8) Uani 1 1 d . . . . .
H6 H 0.908162 0.369460 0.723248 0.047 Uiso 1 1 calc R U . . .
C7 C 0.8579(5) 0.5318(3) 0.71841(19) 0.0338(7) Uani 1 1 d . . . . .
N8 N 0.7375(4) 0.7172(2) 0.57179(17) 0.0353(6) Uani 1 1 d . . . . .
N9 N 0.7251(4) 0.8067(2) 0.60977(19) 0.0412(7) Uani 1 1 d . . . . .
C10 C 0.6677(6) 0.8874(3) 0.5639(3) 0.0518(10) Uani 1 1 d . . . . .
H10 H 0.646825 0.959809 0.575041 0.062 Uiso 1 1 calc R U . . .
C11 C 0.6426(7) 0.8507(4) 0.4970(3) 0.0605(13) Uani 1 1 d . . . . .
H11 H 0.602638 0.892227 0.455844 0.073 Uiso 1 1 calc R U . . .
C12 C 0.6877(6) 0.7426(3) 0.5037(2) 0.0491(10) Uani 1 1 d . . . . .
H12 H 0.684914 0.694343 0.467662 0.059 Uiso 1 1 calc R U . . .
N13 N 0.8775(4) 0.5490(3) 0.79259(17) 0.0393(7) Uani 1 1 d D . . . .
N14 N 0.8532(4) 0.6522(3) 0.81263(17) 0.0414(7) Uani 1 1 d D . . . .
C15A C 0.8565(14) 0.6542(8) 0.8848(4) 0.038(2) Uiso 0.5 1 d D . P A 1
H15A H 0.844619 0.715833 0.911487 0.046 Uiso 0.5 1 calc R U P A 1
C16A C 0.8812(13) 0.5472(7) 0.9150(5) 0.047(2) Uiso 0.5 1 d D . P A 1
H16A H 0.891078 0.523381 0.965478 0.057 Uiso 0.5 1 calc R U P A 1
C17A C 0.8881(12) 0.4839(6) 0.8569(4) 0.039(2) Uiso 0.5 1 d D . P A 1
H17A H 0.898380 0.408463 0.860902 0.047 Uiso 0.5 1 calc R U P A 1
C15B C 0.8855(16) 0.6316(9) 0.8835(5) 0.056(4) Uiso 0.5 1 d D . P A 2
H15B H 0.877303 0.686620 0.915942 0.067 Uiso 0.5 1 calc R U P A 2
C16B C 0.9316(16) 0.5251(8) 0.9062(6) 0.062(3) Uiso 0.5 1 d D . P A 2
H16B H 0.954824 0.495911 0.954012 0.075 Uiso 0.5 1 calc R U P A 2
C17B C 0.9359(14) 0.4718(7) 0.8439(5) 0.052(3) Uiso 0.5 1 d D . P A 2
H17B H 0.971070 0.398404 0.837587 0.062 Uiso 0.5 1 calc R U P A 2
N18 N 0.8693(5) 0.3316(3) 0.5839(2) 0.0493(9) Uani 1 1 d . . . . .
H18 H 0.846189 0.337493 0.538165 0.059 Uiso 1 1 calc R U . . .
C19 C 0.9167(7) 0.2282(3) 0.6139(3) 0.0556(11) Uani 1 1 d . . . . .
O20 O 0.9554(7) 0.2094(3) 0.6751(2) 0.0875(14) Uani 1 1 d . . . . .
C21 C 0.9119(8) 0.1433(4) 0.5616(4) 0.0715(15) Uani 1 1 d . . . . .
H21A H 0.964766 0.074558 0.581119 0.107 Uiso 1 1 calc R U . . .
H21B H 0.969994 0.162636 0.511732 0.107 Uiso 1 1 calc R U . . .
H21C H 0.797982 0.138143 0.558264 0.107 Uiso 1 1 calc R U . . .
N22 N 0.7121(4) 0.9044(2) 0.79525(17) 0.0351(6) Uani 1 1 d . . . . .
C23 C 0.5639(5) 0.9207(3) 0.8373(2) 0.0362(8) Uani 1 1 d . . . . .
C24 C 0.5112(5) 1.0050(3) 0.8816(2) 0.0422(9) Uani 1 1 d . . . . .
H24 H 0.405752 1.012908 0.911213 0.051 Uiso 1 1 calc R U . . .
C25 C 0.6205(5) 1.0787(3) 0.8811(2) 0.0424(9) Uani 1 1 d . . . . .
C26 C 0.7775(5) 1.0635(3) 0.8387(2) 0.0416(9) Uani 1 1 d . . . . .
H26 H 0.853813 1.111404 0.838172 0.050 Uiso 1 1 calc R U . . .
C27 C 0.8154(5) 0.9746(3) 0.7975(2) 0.0342(7) Uani 1 1 d . . . . .
N28 N 0.4645(4) 0.8423(3) 0.83049(18) 0.0406(7) Uani 1 1 d . . . . .
N29 N 0.5219(4) 0.7682(3) 0.7792(2) 0.0439(8) Uani 1 1 d . . . . .
C30 C 0.4073(6) 0.7050(4) 0.7864(3) 0.0541(11) Uani 1 1 d . . . . .
H30 H 0.413093 0.646238 0.757499 0.065 Uiso 1 1 calc R U . . .
C31 C 0.2764(7) 0.7369(5) 0.8425(3) 0.0652(13) Uani 1 1 d . . . . .
H31 H 0.180335 0.704572 0.858325 0.078 Uiso 1 1 calc R U . . .
C32 C 0.3153(6) 0.8238(4) 0.8698(3) 0.0554(11) Uani 1 1 d . . . . .
H32 H 0.251378 0.863811 0.908462 0.067 Uiso 1 1 calc R U . . .
N33 N 0.9689(4) 0.9489(2) 0.75144(18) 0.0364(7) Uani 1 1 d . . . . .
N34 N 0.9886(4) 0.8648(3) 0.70724(19) 0.0419(7) Uani 1 1 d . . . . .
C35 C 1.1418(5) 0.8608(4) 0.6703(3) 0.0493(10) Uani 1 1 d . . . . .
H35 H 1.190663 0.810366 0.635253 0.059 Uiso 1 1 calc R U . . .
C36 C 1.2213(5) 0.9406(4) 0.6898(3) 0.0512(10) Uani 1 1 d . . . . .
H36 H 1.330071 0.953646 0.671562 0.061 Uiso 1 1 calc R U . . .
C37 C 1.1078(5) 0.9958(3) 0.7411(3) 0.0441(9) Uani 1 1 d . . . . .
H37 H 1.123196 1.055437 0.764968 0.053 Uiso 1 1 calc R U . . .
N38 N 0.5643(5) 1.1659(3) 0.9248(2) 0.0538(9) Uani 1 1 d . . . . .
H38 H 0.486046 1.158033 0.962908 0.065 Uiso 1 1 calc R U . . .
C39 C 0.6229(7) 1.2636(4) 0.9123(3) 0.0621(13) Uani 1 1 d . . . . .
O40 O 0.7332(6) 1.2829(3) 0.8617(3) 0.0831(13) Uani 1 1 d . . . . .
C41 C 0.5313(9) 1.3455(5) 0.9657(4) 0.088(2) Uani 1 1 d . . . . .
H41A H 0.601751 1.398725 0.969286 0.131 Uiso 1 1 calc R U . . .
H41B H 0.501383 1.309700 1.015400 0.131 Uiso 1 1 calc R U . . .
H41C H 0.432117 1.380632 0.946855 0.131 Uiso 1 1 calc R U . . .
B42 B 0.7196(10) 0.4356(7) 0.3776(5) 0.014(2) Uiso 0.49 1 d D . P B 1
F43 F 0.7452(8) 0.5277(4) 0.4006(3) 0.0553(13) Uiso 0.49 1 d D . P B 1
F44 F 0.5596(9) 0.4221(8) 0.3780(5) 0.098(3) Uiso 0.49 1 d D . P B 1
F45 F 0.8133(9) 0.4005(6) 0.3136(4) 0.0647(19) Uiso 0.49 1 d D . P B 1
F46 F 0.7754(11) 0.3478(6) 0.4373(5) 0.092(3) Uiso 0.49 1 d D . P B 1
Cl42 Cl 0.7180(5) 0.4220(3) 0.3872(2) 0.0671(13) Uiso 0.51 1 d D . P C 2
O43 O 0.6680(11) 0.5273(6) 0.4142(5) 0.072(2) Uiso 0.51 1 d D . P C 2
O44 O 0.5790(9) 0.3701(7) 0.3952(5) 0.074(2) Uiso 0.51 1 d D . P C 2
O45 O 0.7843(10) 0.4358(7) 0.3054(4) 0.064(2) Uiso 0.51 1 d D . P C 2
O46 O 0.8436(8) 0.3597(5) 0.4252(3) 0.0464(14) Uiso 0.51 1 d D . P C 2
B47 B 0.0823(14) 1.1610(10) 0.9661(6) 0.0579(15) Uiso 0.41 1 d D U P . .
F48A F 0.144(2) 1.1407(14) 0.8887(7) 0.0538(19) Uiso 0.21 1 d D U P D 1
F49A F -0.0673(14) 1.1510(13) 0.9909(8) 0.0627(17) Uiso 0.21 1 d D U P D 1
F50A F 0.0783(19) 1.2840(8) 0.9535(8) 0.0594(17) Uiso 0.21 1 d D U P D 1
F51A F 0.1972(17) 1.1255(12) 1.0089(8) 0.0603(18) Uiso 0.21 1 d D U P D 1
F48B F 0.116(2) 1.1624(13) 0.8865(6) 0.0551(19) Uiso 0.2 1 d D U P D 2
F49B F -0.0201(17) 1.0921(11) 0.9983(8) 0.0654(17) Uiso 0.2 1 d D U P D 2
F50B F -0.0212(17) 1.2614(10) 0.9815(8) 0.0617(17) Uiso 0.2 1 d D U P D 2
F51B F 0.2222(17) 1.1620(15) 0.9962(10) 0.0596(18) Uiso 0.2 1 d D U P D 2
Cl47 Cl 0.1052(3) 1.18317(18) 0.95888(13) 0.0597(5) Uiso 0.59 1 d D . P E 3
O48 O 0.1263(10) 1.1119(6) 0.9020(4) 0.068(2) Uiso 0.59 1 d D . P E 3
O49 O -0.0436(9) 1.1963(7) 1.0038(4) 0.079(2) Uiso 0.59 1 d D . P E 3
O50 O 0.1523(10) 1.2906(5) 0.9305(4) 0.080(2) Uiso 0.59 1 d D . P E 3
O51 O 0.2411(9) 1.1418(6) 1.0058(4) 0.0552(19) Uiso 0.59 1 d D . P E 3
C53A C 0.5113(16) 0.7055(9) 0.2881(7) 0.079(3) Uiso 0.5 1 d D . P F 1
H53A H 0.420776 0.695583 0.262139 0.095 Uiso 0.5 1 calc R U P F 1
H53B H 0.508650 0.654903 0.333257 0.095 Uiso 0.5 1 calc R U P F 1
C52A C 0.670(2) 0.6784(15) 0.2374(10) 0.112(5) Uiso 0.5 1 d D . P F 1
H52A H 0.679795 0.604818 0.224259 0.168 Uiso 0.5 1 calc R U P F 1
H52B H 0.672753 0.726622 0.191823 0.168 Uiso 0.5 1 calc R U P F 1
H52C H 0.760770 0.685876 0.263057 0.168 Uiso 0.5 1 calc R U P F 1
C54A C 0.4824(15) 0.8141(8) 0.3118(6) 0.062(3) Uiso 0.5 1 d D . P F 1
N55A N 0.451(3) 0.9016(11) 0.3285(11) 0.088(6) Uiso 0.5 1 d D . P F 1
C52B C 0.556(2) 0.6453(12) 0.2492(10) 0.112(5) Uiso 0.5 1 d D . P G 2
H52D H 0.623776 0.583380 0.226837 0.168 Uiso 0.5 1 calc R U P G 2
H52E H 0.492351 0.622096 0.296881 0.168 Uiso 0.5 1 calc R U P G 2
H52F H 0.481231 0.679777 0.215129 0.168 Uiso 0.5 1 calc R U P G 2
C53B C 0.6637(18) 0.7228(11) 0.2628(9) 0.094(4) Uiso 0.5 1 d D . P G 2
H53C H 0.740224 0.687933 0.296745 0.113 Uiso 0.5 1 calc R U P G 2
H53D H 0.729080 0.745740 0.214815 0.113 Uiso 0.5 1 calc R U P G 2
C54B C 0.5609(17) 0.8180(9) 0.2971(7) 0.071(3) Uiso 0.5 1 d D . P G 2
N55B N 0.489(2) 0.8906(12) 0.3241(11) 0.087(6) Uiso 0.5 1 d D . P G 2

loop_
_atom_site_aniso_label
_atom_site_aniso_U_11
_atom_site_aniso_U_22
_atom_site_aniso_U_33
_atom_site_aniso_U_23
_atom_site_aniso_U_13
_atom_site_aniso_U_12
Fe1 0.0409(4) 0.0349(3) 0.0383(3) -0.0166(2) -0.0058(2) -0.0072(2)
N2 0.0348(16) 0.0294(14) 0.0315(14) -0.0082(11) -0.0068(11) -0.0049(11)
C3 0.0328(19) 0.0327(17) 0.0313(16) -0.0091(13) -0.0055(13) -0.0047(13)
C4 0.045(2) 0.0343(18) 0.0342(17) -0.0115(14) -0.0098(15) -0.0033(15)
C5 0.042(2) 0.0295(17) 0.044(2) -0.0116(14) -0.0068(16) -0.0038(14)
C6 0.046(2) 0.0309(17) 0.043(2) -0.0036(14) -0.0151(16) -0.0051(15)
C7 0.0349(19) 0.0368(18) 0.0320(17) -0.0055(14) -0.0082(13) -0.0076(14)
N8 0.0438(18) 0.0310(14) 0.0340(15) -0.0089(11) -0.0113(12) -0.0041(12)
N9 0.051(2) 0.0304(15) 0.0441(17) -0.0105(13) -0.0129(14) -0.0015(13)
C10 0.064(3) 0.0315(19) 0.060(3) -0.0035(17) -0.016(2) -0.0018(18)
C11 0.083(4) 0.047(2) 0.054(3) 0.003(2) -0.030(2) -0.004(2)
C12 0.067(3) 0.041(2) 0.043(2) -0.0032(17) -0.0221(19) -0.0056(19)
N13 0.0453(19) 0.0435(17) 0.0341(16) -0.0047(13) -0.0143(13) -0.0125(14)
N14 0.0432(19) 0.0505(19) 0.0363(16) -0.0167(14) -0.0093(13) -0.0120(14)
N18 0.068(2) 0.0309(16) 0.052(2) -0.0139(14) -0.0175(17) -0.0019(15)
C19 0.067(3) 0.032(2) 0.068(3) -0.0124(19) -0.011(2) -0.0016(19)
O20 0.148(4) 0.0373(18) 0.077(3) -0.0073(17) -0.039(3) 0.013(2)
C21 0.086(4) 0.037(2) 0.093(4) -0.026(2) -0.010(3) -0.006(2)
N22 0.0345(17) 0.0345(15) 0.0385(15) -0.0115(12) -0.0065(12) -0.0054(12)
C23 0.037(2) 0.0370(18) 0.0363(18) -0.0097(14) -0.0075(14) -0.0042(14)
C24 0.042(2) 0.045(2) 0.0393(19) -0.0157(16) -0.0015(16) -0.0026(16)
C25 0.050(2) 0.0369(19) 0.041(2) -0.0167(15) -0.0084(16) 0.0010(16)
C26 0.044(2) 0.0338(18) 0.050(2) -0.0146(16) -0.0094(17) -0.0059(15)
C27 0.0344(19) 0.0307(17) 0.0396(18) -0.0108(14) -0.0073(14) -0.0042(13)
N28 0.0352(18) 0.0462(18) 0.0431(17) -0.0158(14) -0.0028(13) -0.0101(13)
N29 0.0411(19) 0.0459(18) 0.0494(19) -0.0187(15) -0.0066(14) -0.0109(14)
C30 0.052(3) 0.052(2) 0.066(3) -0.016(2) -0.014(2) -0.020(2)
C31 0.048(3) 0.075(3) 0.078(3) -0.010(3) -0.007(2) -0.028(2)
C32 0.043(2) 0.069(3) 0.055(3) -0.011(2) 0.0022(19) -0.017(2)
N33 0.0330(17) 0.0317(15) 0.0464(17) -0.0125(12) -0.0048(13) -0.0056(12)
N34 0.0413(19) 0.0392(16) 0.0459(18) -0.0166(13) -0.0006(14) -0.0063(13)
C35 0.043(2) 0.049(2) 0.052(2) -0.0110(18) 0.0062(18) -0.0036(17)
C36 0.036(2) 0.049(2) 0.065(3) -0.005(2) 0.0001(19) -0.0072(17)
C37 0.039(2) 0.0355(19) 0.060(2) -0.0049(17) -0.0091(17) -0.0090(15)
N38 0.062(2) 0.046(2) 0.054(2) -0.0256(16) -0.0017(17) -0.0038(17)
C39 0.075(4) 0.044(2) 0.069(3) -0.029(2) -0.012(3) 0.000(2)
O40 0.094(3) 0.049(2) 0.105(3) -0.033(2) 0.012(3) -0.0182(19)
C41 0.114(5) 0.057(3) 0.093(4) -0.045(3) -0.004(4) -0.004(3)

loop_
_atom_type_symbol
_atom_type_description
_atom_type_scat_dispersion_real
_atom_type_scat_dispersion_imag
_atom_type_scat_source
C C 0.0181 0.0091 'International Tables Vol C Tables 4.2.6.8 and 6.1.1.4'
H H 0.0000 0.0000 'International Tables Vol C Tables 4.2.6.8 and 6.1.1.4'
N N 0.0311 0.0180 'International Tables Vol C Tables 4.2.6.8 and 6.1.1.4'
O O 0.0492 0.0322 'International Tables Vol C Tables 4.2.6.8 and 6.1.1.4'
Cl Cl 0.3639 0.7018 'International Tables Vol C Tables 4.2.6.8 and 6.1.1.4'
Fe Fe -1.1336 3.1974 'International Tables Vol C Tables 4.2.6.8 and 6.1.1.4'
B B 0.0090 0.0039 'International Tables Vol C Tables 4.2.6.8 and 6.1.1.4'
F F 0.0727 0.0534 'International Tables Vol C Tables 4.2.6.8 and 6.1.1.4'

loop_
_geom_angle_atom_site_label_1
_geom_angle_atom_site_label_2
_geom_angle_atom_site_label_3
_geom_angle
_geom_angle_site_symmetry_1
_geom_angle_site_symmetry_3
_geom_angle_publ_flag
N2 Fe1 N9 73.25(11) . . ?
N2 Fe1 N14 73.23(11) . . ?
N2 Fe1 N22 165.47(12) . . ?
N2 Fe1 N29 95.51(12) . . ?
N2 Fe1 N34 118.63(12) . . ?
N9 Fe1 N29 95.17(13) . . ?
N14 Fe1 N9 146.47(12) . . ?
N14 Fe1 N29 87.54(14) . . ?
N14 Fe1 N34 100.81(13) . . ?
N22 Fe1 N9 115.67(12) . . ?
N22 Fe1 N14 97.10(12) . . ?
N22 Fe1 N29 72.88(12) . . ?
N22 Fe1 N34 73.25(12) . . ?
N34 Fe1 N9 95.51(13) . . ?
N34 Fe1 N29 145.85(12) . . ?
C3 N2 Fe1 121.4(2) . . ?
C7 N2 Fe1 121.5(2) . . ?
C7 N2 C3 117.0(3) . . ?
N2 C3 C4 124.1(3) . . ?
N2 C3 N8 112.4(3) . . ?
C4 C3 N8 123.5(3) . . ?
C3 C4 H4 121.3 . . ?
C3 C4 C5 117.5(3) . . ?
C5 C4 H4 121.3 . . ?
C6 C5 C4 119.7(3) . . ?
N18 C5 C4 116.5(3) . . ?
N18 C5 C6 123.7(3) . . ?
C5 C6 H6 121.6 . . ?
C7 C6 C5 116.8(3) . . ?
C7 C6 H6 121.6 . . ?
N2 C7 C6 124.8(3) . . ?
N2 C7 N13 112.2(3) . . ?
C6 C7 N13 123.0(3) . . ?
N9 N8 C3 118.6(3) . . ?
C12 N8 C3 130.3(3) . . ?
C12 N8 N9 111.0(3) . . ?
N8 N9 Fe1 114.2(2) . . ?
C10 N9 Fe1 140.4(3) . . ?
C10 N9 N8 105.1(3) . . ?
N9 C10 H10 124.5 . . ?
N9 C10 C11 111.1(4) . . ?
C11 C10 H10 124.5 . . ?
C10 C11 H11 127.2 . . ?
C12 C11 C10 105.6(4) . . ?
C12 C11 H11 127.2 . . ?
N8 C12 C11 107.2(4) . . ?
N8 C12 H12 126.4 . . ?
C11 C12 H12 126.4 . . ?
N14 N13 C7 118.1(3) . . ?
C17A N13 C7 133.9(4) . . ?
C17A N13 N14 106.9(4) . . ?
C17B N13 C7 125.3(5) . . ?
C17B N13 N14 116.2(5) . . ?
N13 N14 Fe1 115.0(2) . . ?
C15A N14 Fe1 133.4(5) . . ?
C15A N14 N13 110.8(5) . . ?
C15B N14 Fe1 146.7(5) . . ?
C15B N14 N13 98.3(6) . . ?
N14 C15A H15A 126.4 . . ?
N14 C15A C16A 107.2(7) . . ?
C16A C15A H15A 126.4 . . ?
C15A C16A H16A 126.6 . . ?
C17A C16A C15A 106.8(7) . . ?
C17A C16A H16A 126.6 . . ?
N13 C17A C16A 108.2(7) . . ?
N13 C17A H17A 125.9 . . ?
C16A C17A H17A 125.9 . . ?
N14 C15B H15B 121.9 . . ?
N14 C15B C16B 116.2(9) . . ?
C16B C15B H15B 121.9 . . ?
C15B C16B H16B 127.7 . . ?
C17B C16B C15B 104.5(9) . . ?
C17B C16B H16B 127.7 . . ?
N13 C17B H17B 127.9 . . ?
C16B C17B N13 104.3(8) . . ?
C16B C17B H17B 127.9 . . ?
C5 N18 H18 116.2 . . ?
C19 N18 C5 127.6(4) . . ?
C19 N18 H18 116.2 . . ?
N18 C19 C21 113.1(4) . . ?
O20 C19 N18 122.8(4) . . ?
O20 C19 C21 124.1(4) . . ?
C19 C21 H21A 109.5 . . ?
C19 C21 H21B 109.5 . . ?
C19 C21 H21C 109.5 . . ?
H21A C21 H21B 109.5 . . ?
H21A C21 H21C 109.5 . . ?
H21B C21 H21C 109.5 . . ?
C23 N22 Fe1 121.6(2) . . ?
C23 N22 C27 117.2(3) . . ?
C27 N22 Fe1 121.2(2) . . ?
N22 C23 C24 124.1(4) . . ?
N22 C23 N28 112.6(3) . . ?
C24 C23 N28 123.3(4) . . ?
C23 C24 H24 121.4 . . ?
C23 C24 C25 117.3(4) . . ?
C25 C24 H24 121.4 . . ?
C26 C25 C24 120.3(3) . . ?
C26 C25 N38 122.8(4) . . ?
N38 C25 C24 116.9(4) . . ?
C25 C26 H26 121.8 . . ?
C27 C26 C25 116.5(4) . . ?
C27 C26 H26 121.8 . . ?
N22 C27 C26 124.6(4) . . ?
N22 C27 N33 112.3(3) . . ?
C26 C27 N33 123.1(3) . . ?
N29 N28 C23 118.7(3) . . ?
N29 N28 C32 110.8(3) . . ?
C32 N28 C23 130.4(4) . . ?
N28 N29 Fe1 113.8(2) . . ?
C30 N29 Fe1 139.7(3) . . ?
C30 N29 N28 105.5(3) . . ?
N29 C30 H30 124.6 . . ?
N29 C30 C31 110.8(4) . . ?
C31 C30 H30 124.6 . . ?
C30 C31 H31 126.9 . . ?
C32 C31 C30 106.2(4) . . ?
C32 C31 H31 126.9 . . ?
N28 C32 H32 126.7 . . ?
C31 C32 N28 106.7(4) . . ?
C31 C32 H32 126.7 . . ?
N34 N33 C27 118.4(3) . . ?
C37 N33 C27 130.6(3) . . ?
C37 N33 N34 110.9(3) . . ?
N33 N34 Fe1 114.6(2) . . ?
C35 N34 Fe1 140.3(3) . . ?
C35 N34 N33 104.8(3) . . ?
N34 C35 H35 124.2 . . ?
N34 C35 C36 111.6(4) . . ?
C36 C35 H35 124.2 . . ?
C35 C36 H36 127.4 . . ?
C37 C36 C35 105.3(4) . . ?
C37 C36 H36 127.4 . . ?
N33 C37 C36 107.4(4) . . ?
N33 C37 H37 126.3 . . ?
C36 C37 H37 126.3 . . ?
C25 N38 H38 117.4 . . ?
C39 N38 C25 125.2(4) . . ?
C39 N38 H38 117.4 . . ?
N38 C39 C41 113.5(5) . . ?
O40 C39 N38 123.1(4) . . ?
O40 C39 C41 123.3(5) . . ?
C39 C41 H41A 109.5 . . ?
C39 C41 H41B 109.5 . . ?
C39 C41 H41C 109.5 . . ?
H41A C41 H41B 109.5 . . ?
H41A C41 H41C 109.5 . . ?
H41B C41 H41C 109.5 . . ?
F43 B42 F44 117.0(7) . . ?
F43 B42 F45 118.1(8) . . ?
F43 B42 F46 105.4(7) . . ?
F44 B42 F46 102.8(8) . . ?
F45 B42 F44 109.4(7) . . ?
F45 B42 F46 101.6(7) . . ?
O43 Cl42 O45 107.8(5) . . ?
O44 Cl42 O43 108.6(6) . . ?
O44 Cl42 O45 108.1(5) . . ?
O44 Cl42 O46 111.1(5) . . ?
O46 Cl42 O43 112.5(5) . . ?
O46 Cl42 O45 108.6(5) . . ?
F48A B47 F50A 95.3(10) . . ?
F49A B47 F48A 117.7(12) . . ?
F49A B47 F50A 102.9(11) . . ?
F49A B47 F51A 119.9(12) . . ?
F51A B47 F48A 110.4(11) . . ?
F51A B47 F50A 106.4(11) . . ?
F48B B47 F50B 105.0(10) . . ?
F49B B47 F48B 113.8(12) . . ?
F49B B47 F50B 100.2(10) . . ?
F49B B47 F51B 117.9(12) . . ?
F51B B47 F48B 111.7(12) . . ?
F51B B47 F50B 106.4(11) . . ?
O48 Cl47 O50 113.3(4) . . ?
O48 Cl47 O51 105.4(5) . . ?
O49 Cl47 O48 117.3(5) . . ?
O49 Cl47 O50 109.0(5) . . ?
O49 Cl47 O51 110.4(5) . . ?
O50 Cl47 O51 99.9(4) . . ?
H53A C53A H53B 107.6 . . ?
C52A C53A H53A 108.6 . . ?
C52A C53A H53B 108.6 . . ?
C54A C53A H53A 108.6 . . ?
C54A C53A H53B 108.6 . . ?
C54A C53A C52A 114.6(11) . . ?
C53A C52A H52A 109.5 . . ?
C53A C52A H52B 109.5 . . ?
C53A C52A H52C 109.5 . . ?
H52A C52A H52B 109.5 . . ?
H52A C52A H52C 109.5 . . ?
H52B C52A H52C 109.5 . . ?
N55A C54A C53A 176.0(16) . . ?
H52D C52B H52E 109.5 . . ?
H52D C52B H52F 109.5 . . ?
H52E C52B H52F 109.5 . . ?
C53B C52B H52D 109.5 . . ?
C53B C52B H52E 109.5 . . ?
C53B C52B H52F 109.5 . . ?
C52B C53B H53C 109.7 . . ?
C52B C53B H53D 109.7 . . ?
H53C C53B H53D 108.2 . . ?
C54B C53B C52B 109.9(12) . . ?
C54B C53B H53C 109.7 . . ?
C54B C53B H53D 109.7 . . ?
N55B C54B C53B 177.2(18) . . ?

loop_
_geom_bond_atom_site_label_1
_geom_bond_atom_site_label_2
_geom_bond_distance
_geom_bond_site_symmetry_2
_geom_bond_publ_flag
Fe1 N2 2.119(3) . ?
Fe1 N9 2.195(3) . ?
Fe1 N14 2.172(3) . ?
Fe1 N22 2.124(3) . ?
Fe1 N29 2.210(3) . ?
Fe1 N34 2.176(3) . ?
N2 C3 1.335(4) . ?
N2 C7 1.331(5) . ?
C3 C4 1.360(5) . ?
C3 N8 1.412(5) . ?
C4 H4 0.9400 . ?
C4 C5 1.401(5) . ?
C5 C6 1.394(5) . ?
C5 N18 1.390(5) . ?
C6 H6 0.9400 . ?
C6 C7 1.366(5) . ?
C7 N13 1.415(4) . ?
N8 N9 1.362(4) . ?
N8 C12 1.351(5) . ?
N9 C10 1.325(5) . ?
C10 H10 0.9400 . ?
C10 C11 1.392(7) . ?
C11 H11 0.9400 . ?
C11 C12 1.357(6) . ?
C12 H12 0.9400 . ?
N13 N14 1.364(5) . ?
N13 C17A 1.356(7) . ?
N13 C17B 1.362(8) . ?
N14 C15A 1.308(7) . ?
N14 C15B 1.339(8) . ?
C15A H15A 0.9400 . ?
C15A C16A 1.401(8) . ?
C16A H16A 0.9400 . ?
C16A C17A 1.368(8) . ?
C17A H17A 0.9400 . ?
C15B H15B 0.9400 . ?
C15B C16B 1.379(9) . ?
C16B H16B 0.9400 . ?
C16B C17B 1.359(9) . ?
C17B H17B 0.9400 . ?
N18 H18 0.8700 . ?
N18 C19 1.385(6) . ?
C19 O20 1.190(6) . ?
C19 C21 1.507(6) . ?
C21 H21A 0.9700 . ?
C21 H21B 0.9700 . ?
C21 H21C 0.9700 . ?
N22 C23 1.328(5) . ?
N22 C27 1.334(5) . ?
C23 C24 1.368(5) . ?
C23 N28 1.411(5) . ?
C24 H24 0.9400 . ?
C24 C25 1.395(6) . ?
C25 C26 1.389(6) . ?
C25 N38 1.393(5) . ?
C26 H26 0.9400 . ?
C26 C27 1.375(5) . ?
C27 N33 1.407(5) . ?
N28 N29 1.357(4) . ?
N28 C32 1.358(5) . ?
N29 C30 1.315(5) . ?
C30 H30 0.9400 . ?
C30 C31 1.392(7) . ?
C31 H31 0.9400 . ?
C31 C32 1.350(7) . ?
C32 H32 0.9400 . ?
N33 N34 1.365(4) . ?
N33 C37 1.353(5) . ?
N34 C35 1.327(5) . ?
C35 H35 0.9400 . ?
C35 C36 1.390(6) . ?
C36 H36 0.9400 . ?
C36 C37 1.363(6) . ?
C37 H37 0.9400 . ?
N38 H38 0.8700 . ?
N38 C39 1.380(6) . ?
C39 O40 1.210(7) . ?
C39 C41 1.511(7) . ?
C41 H41A 0.9700 . ?
C41 H41B 0.9700 . ?
C41 H41C 0.9700 . ?
B42 F43 1.333(9) . ?
B42 F44 1.363(10) . ?
B42 F45 1.348(10) . ?
B42 F46 1.538(11) . ?
Cl42 O43 1.439(8) . ?
Cl42 O44 1.392(8) . ?
Cl42 O45 1.485(7) . ?
Cl42 O46 1.431(7) . ?
B47 F48A 1.434(14) . ?
B47 F49A 1.266(13) . ?
B47 F50A 1.543(14) . ?
B47 F51A 1.323(14) . ?
B47 F48B 1.410(14) . ?
B47 F49B 1.332(14) . ?
B47 F50B 1.440(14) . ?
B47 F51B 1.365(14) . ?
Cl47 O48 1.403(7) . ?
Cl47 O49 1.352(7) . ?
Cl47 O50 1.486(7) . ?
Cl47 O51 1.520(6) . ?
C53A H53A 0.9800 . ?
C53A H53B 0.9800 . ?
C53A C52A 1.481(14) . ?
C53A C54A 1.450(12) . ?
C52A H52A 0.9700 . ?
C52A H52B 0.9700 . ?
C52A H52C 0.9700 . ?
C54A N55A 1.154(13) . ?
C52B H52D 0.9700 . ?
C52B H52E 0.9700 . ?
C52B H52F 0.9700 . ?
C52B C53B 1.489(15) . ?
C53B H53C 0.9800 . ?
C53B H53D 0.9800 . ?
C53B C54B 1.486(13) . ?
C54B N55B 1.121(13) . ?

loop_
_geom_hbond_atom_site_label_D
_geom_hbond_atom_site_label_H
_geom_hbond_atom_site_label_A
_geom_hbond_distance_DH
_geom_hbond_distance_HA
_geom_hbond_distance_DA
_geom_hbond_angle_DHA
_geom_hbond_site_symmetry_A
_geom_hbond_publ_flag
N18 H18 F46 0.87 1.99 2.855(9) 175.3 . yes
N18 H18 O46 0.87 2.03 2.883(7) 167.4 . yes
N38 H38 F51B 0.87 2.16 2.915(17) 144.5 . yes
N38 H38 O51 0.87 2.08 2.870(9) 150.5 . yes

loop_
_geom_torsion_atom_site_label_1
_geom_torsion_atom_site_label_2
_geom_torsion_atom_site_label_3
_geom_torsion_atom_site_label_4
_geom_torsion
_geom_torsion_site_symmetry_1
_geom_torsion_site_symmetry_2
_geom_torsion_site_symmetry_3
_geom_torsion_site_symmetry_4
_geom_torsion_publ_flag
Fe1 N2 C3 C4 179.2(3) . . . . ?
Fe1 N2 C3 N8 -1.0(4) . . . . ?
Fe1 N2 C7 C6 179.1(3) . . . . ?
Fe1 N2 C7 N13 0.8(4) . . . . ?
Fe1 N9 C10 C11 -172.6(4) . . . . ?
Fe1 N14 C15A C16A 167.7(5) . . . . ?
Fe1 N14 C15B C16B -179.3(7) . . . . ?
Fe1 N22 C23 C24 -178.1(3) . . . . ?
Fe1 N22 C23 N28 0.9(4) . . . . ?
Fe1 N22 C27 C26 177.2(3) . . . . ?
Fe1 N22 C27 N33 -1.8(4) . . . . ?
Fe1 N29 C30 C31 166.8(4) . . . . ?
Fe1 N34 C35 C36 -172.4(3) . . . . ?
N2 C3 C4 C5 1.8(6) . . . . ?
N2 C3 N8 N9 2.0(5) . . . . ?
N2 C3 N8 C12 -173.9(4) . . . . ?
N2 C7 N13 N14 -1.5(5) . . . . ?
N2 C7 N13 C17A 164.4(7) . . . . ?
N2 C7 N13 C17B -174.1(7) . . . . ?
C3 N2 C7 C6 -0.6(6) . . . . ?
C3 N2 C7 N13 -178.8(3) . . . . ?
C3 C4 C5 C6 -0.7(6) . . . . ?
C3 C4 C5 N18 178.0(4) . . . . ?
C3 N8 N9 Fe1 -1.9(4) . . . . ?
C3 N8 N9 C10 -176.9(4) . . . . ?
C3 N8 C12 C11 176.3(4) . . . . ?
C4 C3 N8 N9 -178.3(4) . . . . ?
C4 C3 N8 C12 5.8(7) . . . . ?
C4 C5 C6 C7 -0.8(6) . . . . ?
C4 C5 N18 C19 178.1(4) . . . . ?
C5 C6 C7 N2 1.5(6) . . . . ?
C5 C6 C7 N13 179.5(4) . . . . ?
C5 N18 C19 O20 -1.9(9) . . . . ?
C5 N18 C19 C21 177.5(4) . . . . ?
C6 C5 N18 C19 -3.2(7) . . . . ?
C6 C7 N13 N14 -179.8(4) . . . . ?
C6 C7 N13 C17A -13.9(9) . . . . ?
C6 C7 N13 C17B 7.6(8) . . . . ?
C7 N2 C3 C4 -1.1(5) . . . . ?
C7 N2 C3 N8 178.6(3) . . . . ?
C7 N13 N14 Fe1 1.5(4) . . . . ?
C7 N13 N14 C15A 172.5(6) . . . . ?
C7 N13 N14 C15B -179.1(7) . . . . ?
C7 N13 C17A C16A -170.9(6) . . . . ?
C7 N13 C17B C16B -179.6(7) . . . . ?
N8 C3 C4 C5 -177.9(3) . . . . ?
N8 N9 C10 C11 0.2(5) . . . . ?
N9 N8 C12 C11 0.2(5) . . . . ?
N9 C10 C11 C12 -0.1(6) . . . . ?
C10 C11 C12 N8 -0.1(6) . . . . ?
C12 N8 N9 Fe1 174.7(3) . . . . ?
C12 N8 N9 C10 -0.3(5) . . . . ?
N13 N14 C15A C16A -1.1(10) . . . . ?
N13 N14 C15B C16B 1.8(12) . . . . ?
N14 N13 C17A C16A -3.9(9) . . . . ?
N14 N13 C17B C16B 7.6(11) . . . . ?
N14 C15A C16A C17A -1.3(11) . . . . ?
N14 C15B C16B C17B 2.4(15) . . . . ?
C15A C16A C17A N13 3.3(11) . . . . ?
C17A N13 N14 Fe1 -167.9(5) . . . . ?
C17A N13 N14 C15A 3.1(8) . . . . ?
C15B C16B C17B N13 -5.5(13) . . . . ?
C17B N13 N14 Fe1 174.8(6) . . . . ?
C17B N13 N14 C15B -5.8(9) . . . . ?
N18 C5 C6 C7 -179.4(4) . . . . ?
N22 C23 C24 C25 1.0(6) . . . . ?
N22 C23 N28 N29 -5.6(5) . . . . ?
N22 C23 N28 C32 171.7(4) . . . . ?
N22 C27 N33 N34 5.2(5) . . . . ?
N22 C27 N33 C37 -176.2(4) . . . . ?
C23 N22 C27 C26 -1.6(6) . . . . ?
C23 N22 C27 N33 179.4(3) . . . . ?
C23 C24 C25 C26 -1.9(6) . . . . ?
C23 C24 C25 N38 178.3(4) . . . . ?
C23 N28 N29 Fe1 7.4(4) . . . . ?
C23 N28 N29 C30 178.6(4) . . . . ?
C23 N28 C32 C31 -178.1(4) . . . . ?
C24 C23 N28 N29 173.4(4) . . . . ?
C24 C23 N28 C32 -9.3(7) . . . . ?
C24 C25 C26 C27 1.1(6) . . . . ?
C24 C25 N38 C39 -155.5(5) . . . . ?
C25 C26 C27 N22 0.7(6) . . . . ?
C25 C26 C27 N33 179.6(4) . . . . ?
C25 N38 C39 O40 -1.2(9) . . . . ?
C25 N38 C39 C41 176.4(5) . . . . ?
C26 C25 N38 C39 24.7(7) . . . . ?
C26 C27 N33 N34 -173.8(4) . . . . ?
C26 C27 N33 C37 4.7(6) . . . . ?
C27 N22 C23 C24 0.7(6) . . . . ?
C27 N22 C23 N28 179.6(3) . . . . ?
C27 N33 N34 Fe1 -6.1(4) . . . . ?
C27 N33 N34 C35 179.2(3) . . . . ?
C27 N33 C37 C36 -179.3(4) . . . . ?
N28 C23 C24 C25 -177.9(4) . . . . ?
N28 N29 C30 C31 -0.6(6) . . . . ?
N29 N28 C32 C31 -0.5(6) . . . . ?
N29 C30 C31 C32 0.3(7) . . . . ?
C30 C31 C32 N28 0.2(6) . . . . ?
C32 N28 N29 Fe1 -170.4(3) . . . . ?
C32 N28 N29 C30 0.7(5) . . . . ?
N33 N34 C35 C36 0.0(5) . . . . ?
N34 N33 C37 C36 -0.7(5) . . . . ?
N34 C35 C36 C37 -0.5(5) . . . . ?
C35 C36 C37 N33 0.7(5) . . . . ?
C37 N33 N34 Fe1 175.1(3) . . . . ?
C37 N33 N34 C35 0.4(5) . . . . ?
N38 C25 C26 C27 -179.1(4) . . . . ?
